data_4513724
loop_
_publ_author_name
'Cole, Jacqueline M.'
'Low, Kian Sing'
'Gong, Yun'

_publ_section_title
;
 Discovery of Black Dye Crystal Structure Polymorphs: Implications for Dye
 Conformational Variation in Dye-Sensitized Solar Cells.
;
_journal_issue 50
_journal_name_full 'ACS applied materials &amp; interfaces'
_journal_page_first 27646
_journal_page_last 27653
_journal_paper_doi 10.1021/acsami.5b07364
_journal_volume 7
_journal_year 2015
_chemical_formula_sum 'C84 H40 N24 O24 Ru4 S12'
_chemical_formula_weight 2558.40
_chemical_name_systematic
; 
 ? 
;
_space_group_IT_number 9
_symmetry_cell_setting monoclinic
_symmetry_space_group_name_Hall 'C -2yc'
_symmetry_space_group_name_H-M 'C 1 c 1'
_atom_sites_solution_hydrogens geom
_atom_sites_solution_primary direct
_atom_sites_solution_secondary difmap
_audit_creation_method SHELXL-97
_cell_angle_alpha 90.000(5)
_cell_angle_beta 130.767(5)
_cell_angle_gamma 90.000(5)
_cell_formula_units_Z 2
_cell_length_a 31.670(5)
_cell_length_b 22.718(5)
_cell_length_c 22.929(5)
_cell_measurement_reflns_used 11005
_cell_measurement_temperature 150(2)
_cell_measurement_theta_max 20.81
_cell_measurement_theta_min 1.70
_cell_volume 12494(4)
_computing_cell_refinement
;
        CrystalClear-SM Expert 2.0 r4 (Rigaku, 2009)
;
_computing_data_collection
;
        CrystalClear-SM Expert 2.0 r4 (Rigaku, 2009)
;
_computing_data_reduction
;
        CrystalClear-SM Expert 2.0 r4 (Rigaku, 2009)
;
_computing_molecular_graphics 'SHEXLXTL-Plus (Sheldrick, 1997)'
_computing_publication_material 'SHELXL-97 (Sheldrick, 1997)'
_computing_structure_refinement 'SHELXL-97 (Sheldrick, 1997)'
_diffrn_ambient_temperature 150(2)
_diffrn_measured_fraction_theta_full 0.978
_diffrn_measured_fraction_theta_max 0.978
_diffrn_measurement_device_type
;
Rigaku Saturn 724+ CCD on kappa diffractometer
;
_diffrn_measurement_method 'wide-frame \w scans'
_diffrn_radiation_monochromator silicon
_diffrn_radiation_source 'I19 Beam line, Diamond Light Source, UK'
_diffrn_radiation_type synchrotron
_diffrn_radiation_wavelength 0.70000
_diffrn_reflns_av_R_equivalents 0.0760
_diffrn_reflns_av_sigmaI/netI 0.0618
_diffrn_reflns_limit_h_max 37
_diffrn_reflns_limit_h_min -37
_diffrn_reflns_limit_k_max 27
_diffrn_reflns_limit_k_min -27
_diffrn_reflns_limit_l_max 27
_diffrn_reflns_limit_l_min -27
_diffrn_reflns_number 49837
_diffrn_reflns_theta_full 25.12
_diffrn_reflns_theta_max 25.12
_diffrn_reflns_theta_min 1.70
_diffrn_standards_decay_% 0
_exptl_absorpt_coefficient_mu 0.371
_exptl_absorpt_correction_T_max 0.965
_exptl_absorpt_correction_T_min 0.95
_exptl_absorpt_correction_type multi-scan
_exptl_crystal_colour black
_exptl_crystal_density_diffrn 0.680
_exptl_crystal_density_method 'not measured'
_exptl_crystal_description block
_exptl_crystal_F_000 2544
_exptl_crystal_size_max 0.138
_exptl_crystal_size_mid 0.125
_exptl_crystal_size_min 0.096
_refine_diff_density_max 0.993
_refine_diff_density_min -0.951
_refine_diff_density_rms 0.063
_refine_ls_abs_structure_details 'Flack H D (1983), Acta Cryst. A39, 876-881'
_refine_ls_abs_structure_Flack 0.0(12)
_refine_ls_extinction_coef 0.0025(4)
_refine_ls_extinction_expression Fc^*^=kFc[1+0.001xFc^2^\l^3^/sin(2\q)]^-1/4^
_refine_ls_extinction_method SHELXL
_refine_ls_goodness_of_fit_ref 1.045
_refine_ls_hydrogen_treatment mixed
_refine_ls_matrix_type full
_refine_ls_number_parameters 695
_refine_ls_number_reflns 19659
_refine_ls_number_restraints 2
_refine_ls_restrained_S_all 1.045
_refine_ls_R_factor_all 0.0876
_refine_ls_R_factor_gt 0.0789
_refine_ls_shift/su_max 0.021
_refine_ls_shift/su_mean 0.001
_refine_ls_structure_factor_coef Fsqd
_refine_ls_weighting_details 'calc w=1/[\s^2^(Fo^2^)+(0.1703P)^2^+0.0000P] where P=(Fo^2^+2Fc^2^)/3'
_refine_ls_weighting_scheme calc
_refine_ls_wR_factor_gt 0.2266
_refine_ls_wR_factor_ref 0.2444
_reflns_number_gt 15488
_reflns_number_total 19659
_reflns_threshold_expression >2sigma(I)
_cod_data_source_file am5b07364_si_003.cif
_cod_data_source_block squeezedccjmcrevlinkagemodel
_cod_depositor_comments 'Adding full bibliography for 4513723--4513724.cif.'
_cod_original_sg_symbol_H-M Cc
_cod_database_code 4513724

loop_
_symmetry_equiv_pos_as_xyz
'x, y, z'
'x, -y, z+1/2'
'x+1/2, y+1/2, z'
'x+1/2, -y+1/2, z+1/2'

loop_
_atom_site_label
_atom_site_type_symbol
_atom_site_fract_x
_atom_site_fract_y
_atom_site_fract_z
_atom_site_U_iso_or_equiv
_atom_site_adp_type
_atom_site_occupancy
_atom_site_symmetry_multiplicity
_atom_site_calc_flag
_atom_site_refinement_flags
_atom_site_disorder_assembly
_atom_site_disorder_group
Ru1 Ru 0.663803(19) 0.75885(3) 0.70939(2) 0.0991(3) Uani 1 1 d . C .
S3 S 0.4980(2) 0.6946(3) 0.6604(3) 0.236(2) Uani 1 1 d . . .
O1 O 0.5030(3) 0.9013(2) 0.3529(3) 0.133(2) Uani 1 1 d . . .
H1O H 0.4947 0.9096 0.3117 0.199 Uiso 1 1 calc R . .
O2 O 0.4970(3) 0.8141(2) 0.3122(3) 0.136(2) Uani 1 1 d . . .
O3 O 0.6207(3) 0.5542(2) 0.4565(3) 0.161(3) Uani 1 1 d . . .
O4 O 0.6828(3) 0.5107(3) 0.5604(3) 0.154(3) Uani 1 1 d . . .
O5 O 0.8270(3) 0.5203(2) 0.9365(3) 0.137(2) Uani 1 1 d . . .
O6 O 0.8370(2) 0.5683(3) 1.0255(3) 0.1162(16) Uani 1 1 d . . .
H6O H 0.8705 0.5609 1.0564 0.174 Uiso 1 1 calc R . .
N1 N 0.6110(3) 0.7947(3) 0.6012(4) 0.111(2) Uani 1 1 d . . .
N2 N 0.6613(3) 0.69358(18) 0.6538(4) 0.0988(17) Uani 1 1 d . . .
N3 N 0.7112(3) 0.6992(3) 0.7934(4) 0.117(2) Uani 1 1 d . . .
N6 N 0.6023(3) 0.7277(3) 0.6939(4) 0.1006(18) Uani 1 1 d . . .
C1 C 0.5932(4) 0.8532(4) 0.5829(4) 0.130(3) Uani 1 1 d . . .
H1 H 0.6013 0.8789 0.6206 0.156 Uiso 1 1 calc R . .
C2 C 0.5635(10) 0.8723(8) 0.5085(8) 0.283(11) Uani 1 1 d . . .
H2 H 0.5569 0.9124 0.4976 0.340 Uiso 1 1 calc R . .
C3 C 0.5426(4) 0.8312(3) 0.4472(4) 0.102(2) Uani 1 1 d . . .
C4 C 0.5666(5) 0.7713(4) 0.4657(6) 0.134(4) Uani 1 1 d . . .
H4 H 0.5586 0.7452 0.4284 0.160 Uiso 1 1 calc R . .
C5 C 0.6052(4) 0.7560(3) 0.5506(5) 0.090(2) Uani 1 1 d . . .
C6 C 0.6325(3) 0.6970(2) 0.5783(4) 0.098(2) Uani 1 1 d . . .
C7 C 0.6311(3) 0.6563(4) 0.5334(4) 0.110(2) Uani 1 1 d . . .
H7 H 0.6151 0.6622 0.4825 0.132 Uiso 1 1 calc R . .
C8 C 0.6568(4) 0.6050(3) 0.5745(5) 0.117(3) Uani 1 1 d . . .
C9 C 0.6956(3) 0.5963(3) 0.6552(5) 0.102(2) Uani 1 1 d . . .
H9 H 0.7189 0.5639 0.6805 0.123 Uiso 1 1 calc R . .
C10 C 0.6927(4) 0.6461(3) 0.6916(4) 0.103(2) Uani 1 1 d . . .
C11 C 0.7209(3) 0.6465(4) 0.7727(4) 0.103(2) Uani 1 1 d . . .
C12 C 0.7552(4) 0.6022(3) 0.8216(4) 0.132(3) Uani 1 1 d . . .
H12 H 0.7592 0.5676 0.8039 0.158 Uiso 1 1 calc R . .
C13 C 0.7847(4) 0.6116(3) 0.9017(4) 0.139(4) Uani 1 1 d . . .
C14 C 0.7423(5) 0.7063(4) 0.8754(6) 0.140(4) Uani 1 1 d . . .
H14 H 0.7386 0.7408 0.8936 0.168 Uiso 1 1 calc R . .
C15 C 0.7758(3) 0.6640(3) 0.9243(3) 0.116(3) Uani 1 1 d . . .
H15 H 0.7944 0.6695 0.9762 0.139 Uiso 1 1 calc R . .
C16 C 0.5166(5) 0.8482(4) 0.3681(4) 0.132(3) Uani 1 1 d . . .
C17 C 0.6578(4) 0.5577(3) 0.5296(4) 0.107(2) Uani 1 1 d . . .
C18 C 0.8197(4) 0.5670(4) 0.9573(4) 0.115(2) Uani 1 1 d . . .
C21 C 0.5600(4) 0.7114(3) 0.6816(5) 0.113(2) Uani 1 1 d . . .
Ru1A Ru 0.42034(2) 0.74071(3) -0.02762(2) 0.1017(3) Uani 1 1 d . . .
S3A S 0.58487(15) 0.81036(16) 0.0229(2) 0.1678(12) Uani 1 1 d . . .
O1A O 0.2437(4) 0.9233(3) -0.3454(3) 0.181(4) Uani 1 1 d . . .
H1OA H 0.2261 0.9508 -0.3753 0.271 Uiso 1 1 calc R . .
O2A O 0.2599(3) 0.9819(3) -0.2518(3) 0.130(2) Uani 1 1 d . . .
O3A O 0.3939(4) 0.9884(3) 0.1169(3) 0.211(5) Uani 1 1 d . . .
O4A O 0.4540(5) 0.9414(4) 0.2235(4) 0.257(6) Uani 1 1 d . . .
O5A O 0.5832(3) 0.6897(3) 0.3603(3) 0.144(3) Uani 1 1 d . . .
O6A O 0.5784(3) 0.5925(2) 0.3231(3) 0.144(2) Uani 1 1 d . . .
H6OA H 0.5990 0.5822 0.3683 0.216 Uiso 1 1 calc R . .
N1A N 0.3652(3) 0.7965(3) -0.1191(3) 0.1008(18) Uani 1 1 d . . .
N2A N 0.4228(3) 0.8032(3) 0.0290(3) 0.112(2) Uani 1 1 d . . .
N3A N 0.4695(4) 0.7045(3) 0.0787(4) 0.117(2) Uani 1 1 d . . .
N5A N 0.4208(3) 0.6714(2) -0.0844(3) 0.109(2) Uani 1 1 d . A .
N6A N 0.4928(4) 0.7702(3) -0.0121(5) 0.114(2) Uani 1 1 d . . .
C1A C 0.3391(4) 0.7898(3) -0.1888(4) 0.122(3) Uani 1 1 d . . .
H1A H 0.3401 0.7523 -0.2040 0.146 Uiso 1 1 calc R . .
C2A C 0.3065(5) 0.8342(5) -0.2508(7) 0.155(4) Uani 1 1 d . . .
H2A H 0.2914 0.8288 -0.3014 0.186 Uiso 1 1 calc R . .
C3A C 0.3015(3) 0.8884(4) -0.2202(4) 0.110(2) Uani 1 1 d . . .
C4A C 0.3278(3) 0.8965(3) -0.1462(4) 0.0918(17) Uani 1 1 d . . .
H4A H 0.3243 0.9322 -0.1298 0.110 Uiso 1 1 calc R . .
C5A C 0.3625(4) 0.8491(3) -0.0897(4) 0.106(2) Uani 1 1 d . . .
C6A C 0.3941(3) 0.8564(3) -0.0109(4) 0.099(2) Uani 1 1 d . . .
C7A C 0.3998(3) 0.9005(3) 0.0324(3) 0.099(2) Uani 1 1 d . . .
H7A H 0.3843 0.9362 0.0070 0.119 Uiso 1 1 calc R . .
C8A C 0.4267(3) 0.9004(3) 0.1130(3) 0.100(2) Uani 1 1 d . . .
C9A C 0.4619(4) 0.8474(4) 0.1478(5) 0.125(3) Uani 1 1 d . . .
H9A H 0.4894 0.8475 0.2012 0.150 Uiso 1 1 calc R . .
C10A C 0.4589(4) 0.7959(4) 0.1097(4) 0.103(2) Uani 1 1 d . . .
C11A C 0.4837(6) 0.7386(5) 0.1428(7) 0.154(5) Uani 1 1 d . . .
C12A C 0.5142(4) 0.7253(3) 0.2099(4) 0.107(2) Uani 1 1 d . . .
H12A H 0.5250 0.7538 0.2464 0.129 Uiso 1 1 calc R . .
C13A C 0.5327(4) 0.6711(4) 0.2326(4) 0.121(3) Uani 1 1 d . . .
C14A C 0.5271(3) 0.6332(2) 0.1801(3) 0.0937(17) Uani 1 1 d . . .
H14A H 0.5444 0.5965 0.1949 0.112 Uiso 1 1 calc R . .
C15A C 0.4934(4) 0.6536(3) 0.1024(5) 0.120(3) Uani 1 1 d . . .
H15A H 0.4884 0.6284 0.0663 0.144 Uiso 1 1 calc R . .
C16A C 0.2679(4) 0.9407(3) -0.2737(4) 0.106(2) Uani 1 1 d . . .
C17A C 0.4355(7) 0.9530(4) 0.1583(5) 0.227(8) Uani 1 1 d . . .
C18A C 0.5724(4) 0.6542(4) 0.3189(6) 0.128(3) Uani 1 1 d . . .
C20A C 0.4166(6) 0.6278(3) -0.1226(7) 0.163(4) Uani 1 1 d . . .
C21A C 0.5313(5) 0.7828(7) 0.0018(5) 0.168(5) Uani 1 1 d . . .
S2A S 0.4306(5) 0.5601(5) -0.1164(12) 0.290(9) Uani 0.599(15) 1 d P A 1
S2A' S 0.4081(4) 0.5817(3) -0.1828(5) 0.131(3) Uani 0.401(15) 1 d P A 2
N4 N 0.7329(4) 0.7963(4) 0.7260(5) 0.139(3) Uani 1 1 d . . .
C19A C 0.3452(5) 0.6617(5) -0.0141(7) 0.154(3) Uiso 1 1 d . . .
N4A N 0.3612(5) 0.7053(5) -0.0449(5) 0.175(4) Uani 1 1 d . B .
S1A S 0.3226(7) 0.6098(3) 0.0081(7) 0.258(7) Uani 0.77(4) 1 d P B 1
S1A' S 0.298(5) 0.618(4) -0.016(6) 0.68(10) Uani 0.23(4) 1 d P B 2
S1 S 0.8516(6) 0.7889(7) 0.8292(14) 0.443(14) Uani 0.861(17) 1 d P C 1
C19 C 0.7881(7) 0.7832(8) 0.7817(9) 0.175(5) Uiso 0.861(17) 1 d P C 1
S1' S 0.811(4) 0.834(4) 0.739(5) 0.36(5) Uani 0.139(17) 1 d P C 2
C19' C 0.7617(17) 0.8407(17) 0.712(2) 0.080(12) Uiso 0.139(17) 1 d P C 2
N5 N 0.6700(3) 0.8270(4) 0.7717(4) 0.117(2) Uani 1 1 d . . .
S2 S 0.6641(3) 0.9226(2) 0.8452(4) 0.248(3) Uani 1 1 d . . .
C20 C 0.6579(4) 0.8577(6) 0.7845(6) 0.163(5) Uani 1 1 d . C .

loop_
_atom_site_aniso_label
_atom_site_aniso_U_11
_atom_site_aniso_U_22
_atom_site_aniso_U_33
_atom_site_aniso_U_23
_atom_site_aniso_U_13
_atom_site_aniso_U_12
Ru1 0.1390(6) 0.0815(4) 0.0725(5) 0.0175(3) 0.0672(5) 0.0232(4)
S3 0.193(4) 0.297(7) 0.228(5) -0.019(4) 0.142(4) -0.040(4)
O1 0.208(6) 0.082(3) 0.084(3) 0.015(3) 0.084(4) 0.030(4)
O2 0.229(6) 0.084(3) 0.075(3) 0.039(3) 0.092(4) 0.060(4)
O3 0.258(7) 0.066(2) 0.073(3) 0.014(2) 0.070(4) 0.031(4)
O4 0.246(7) 0.093(4) 0.075(3) 0.025(3) 0.084(4) 0.028(4)
O5 0.200(5) 0.080(3) 0.058(3) 0.019(2) 0.052(3) 0.055(3)
O6 0.156(4) 0.105(3) 0.069(3) 0.017(3) 0.065(3) 0.029(3)
N1 0.132(5) 0.075(3) 0.091(4) 0.041(3) 0.058(4) 0.039(3)
N2 0.155(5) 0.0365(19) 0.105(4) 0.019(2) 0.085(4) 0.024(2)
N3 0.154(5) 0.078(3) 0.087(4) -0.012(3) 0.066(4) 0.006(4)
N6 0.126(4) 0.098(4) 0.082(4) 0.035(3) 0.070(4) 0.044(3)
C1 0.177(7) 0.097(5) 0.075(4) 0.052(4) 0.064(5) 0.064(5)
C2 0.44(3) 0.192(15) 0.104(9) 0.036(10) 0.128(14) 0.026(17)
C3 0.147(5) 0.071(3) 0.090(5) 0.031(3) 0.078(4) 0.038(4)
C4 0.214(10) 0.105(5) 0.119(7) 0.047(5) 0.125(8) 0.077(6)
C5 0.157(6) 0.063(3) 0.065(4) 0.040(3) 0.078(4) 0.045(3)
C6 0.142(5) 0.041(2) 0.085(5) 0.029(3) 0.063(4) 0.038(3)
C7 0.142(6) 0.100(5) 0.067(4) 0.023(4) 0.058(4) 0.039(4)
C8 0.177(7) 0.057(3) 0.082(5) 0.012(3) 0.069(5) 0.015(4)
C9 0.130(5) 0.088(4) 0.106(5) 0.026(4) 0.084(5) 0.020(4)
C10 0.156(6) 0.083(4) 0.093(5) 0.033(4) 0.091(5) 0.043(4)
C11 0.108(5) 0.113(5) 0.078(4) 0.046(4) 0.057(4) 0.033(4)
C12 0.210(8) 0.087(4) 0.058(4) 0.041(3) 0.070(5) 0.060(5)
C13 0.157(7) 0.081(4) 0.043(3) 0.016(3) 0.005(4) 0.031(4)
C14 0.218(10) 0.103(6) 0.104(6) -0.014(5) 0.108(7) 0.025(7)
C15 0.171(6) 0.074(3) 0.032(2) 0.007(3) 0.036(3) 0.035(4)
C16 0.222(9) 0.085(5) 0.070(4) 0.036(4) 0.087(6) 0.066(6)
C17 0.165(6) 0.071(3) 0.066(4) 0.024(3) 0.067(4) 0.028(4)
C18 0.152(6) 0.088(4) 0.052(4) 0.016(3) 0.043(4) 0.013(4)
C21 0.177(8) 0.078(4) 0.114(6) 0.020(4) 0.109(6) 0.015(4)
Ru1A 0.1402(6) 0.0861(5) 0.0708(5) 0.0238(3) 0.0654(5) 0.0310(4)
S3A 0.172(2) 0.150(2) 0.186(3) 0.030(2) 0.120(2) -0.0063(19)
O1A 0.279(8) 0.106(4) 0.073(3) 0.034(3) 0.078(4) 0.092(5)
O2A 0.167(5) 0.109(4) 0.072(3) 0.022(3) 0.059(3) 0.044(4)
O3A 0.309(9) 0.131(5) 0.066(3) 0.030(3) 0.066(4) 0.147(6)
O4A 0.460(14) 0.167(6) 0.079(4) 0.073(4) 0.147(6) 0.200(8)
O5A 0.229(7) 0.098(4) 0.082(3) 0.026(3) 0.090(4) 0.065(4)
O6A 0.236(6) 0.096(3) 0.080(3) 0.050(3) 0.094(4) 0.084(4)
N1A 0.141(4) 0.093(4) 0.057(3) 0.035(3) 0.060(3) 0.047(3)
N2A 0.127(4) 0.152(6) 0.057(3) 0.052(4) 0.061(3) 0.052(4)
N3A 0.199(7) 0.091(4) 0.091(4) 0.007(4) 0.108(5) 0.026(4)
N5A 0.178(6) 0.057(3) 0.090(4) 0.015(3) 0.086(4) 0.042(3)
N6A 0.146(6) 0.099(4) 0.086(5) -0.004(3) 0.071(5) -0.013(4)
C1A 0.177(7) 0.078(4) 0.059(4) 0.039(3) 0.054(5) 0.046(5)
C2A 0.197(10) 0.126(8) 0.152(9) 0.063(7) 0.118(8) 0.067(7)
C3A 0.130(6) 0.134(6) 0.077(4) 0.022(4) 0.073(4) 0.047(5)
C4A 0.103(4) 0.085(4) 0.093(5) -0.003(3) 0.066(4) 0.009(3)
C5A 0.164(6) 0.063(3) 0.086(5) 0.014(3) 0.079(5) 0.031(4)
C6A 0.113(5) 0.078(4) 0.062(4) 0.005(3) 0.038(4) 0.002(4)
C7A 0.146(5) 0.069(3) 0.047(3) 0.031(2) 0.047(3) 0.043(3)
C8A 0.151(5) 0.078(4) 0.049(3) 0.025(3) 0.056(4) 0.048(4)
C9A 0.183(7) 0.084(4) 0.079(5) 0.044(4) 0.073(5) 0.037(5)
C10A 0.134(5) 0.105(5) 0.056(4) 0.013(3) 0.056(4) 0.021(4)
C11A 0.222(11) 0.116(7) 0.079(7) 0.033(5) 0.078(7) 0.075(7)
C12A 0.167(7) 0.074(3) 0.045(4) 0.021(3) 0.054(4) 0.025(4)
C13A 0.171(7) 0.115(6) 0.070(4) 0.036(4) 0.076(5) 0.059(5)
C14A 0.158(5) 0.057(2) 0.062(3) 0.024(2) 0.070(3) 0.042(3)
C15A 0.224(9) 0.067(3) 0.115(6) 0.006(3) 0.131(7) 0.029(4)
C16A 0.140(6) 0.076(4) 0.076(4) 0.011(3) 0.060(4) 0.037(4)
C17A 0.377(18) 0.078(5) 0.071(5) 0.029(4) 0.078(8) 0.081(8)
C18A 0.178(8) 0.104(6) 0.107(6) 0.050(5) 0.095(6) 0.061(6)
C20A 0.268(12) 0.059(3) 0.171(9) -0.021(4) 0.148(9) -0.001(5)
C21A 0.122(7) 0.226(13) 0.067(5) 0.015(7) 0.023(5) -0.026(8)
S2A 0.312(10) 0.163(7) 0.44(2) -0.079(11) 0.262(12) 0.035(7)
S2A' 0.211(7) 0.089(3) 0.160(6) -0.034(3) 0.151(6) -0.039(3)
N4 0.186(7) 0.123(5) 0.175(7) -0.079(5) 0.148(7) -0.069(5)
N4A 0.241(10) 0.138(7) 0.119(6) -0.007(6) 0.106(7) 0.037(7)
S1A 0.474(15) 0.160(7) 0.288(10) -0.063(7) 0.313(12) -0.097(9)
S1A' 1.09(17) 0.74(15) 0.70(11) -0.54(12) 0.81(14) -0.77(16)
S1 0.410(14) 0.395(17) 0.73(3) -0.30(2) 0.46(2) -0.192(14)
S1' 0.44(8) 0.40(8) 0.40(8) -0.21(7) 0.34(8) -0.31(7)
N5 0.122(5) 0.158(7) 0.094(4) 0.032(4) 0.081(4) 0.045(4)
S2 0.306(6) 0.177(4) 0.303(6) -0.101(4) 0.218(5) -0.034(4)
C20 0.136(6) 0.235(12) 0.219(10) 0.061(8) 0.160(8) 0.066(7)

loop_
_atom_type_symbol
_atom_type_description
_atom_type_scat_dispersion_real
_atom_type_scat_dispersion_imag
_atom_type_scat_source
C C 0.0033 0.0016 'International Tables Vol C Tables 4.2.6.8 and 6.1.1.4'
H H 0.0000 0.0000 'International Tables Vol C Tables 4.2.6.8 and 6.1.1.4'
N N 0.0061 0.0033 'International Tables Vol C Tables 4.2.6.8 and 6.1.1.4'
O O 0.0106 0.0060 'International Tables Vol C Tables 4.2.6.8 and 6.1.1.4'
S S 0.1246 0.1234 'International Tables Vol C Tables 4.2.6.8 and 6.1.1.4'
Ru Ru -1.2594 0.8363 'International Tables Vol C Tables 4.2.6.8 and 6.1.1.4'

loop_
_geom_angle_atom_site_label_1
_geom_angle_atom_site_label_2
_geom_angle_atom_site_label_3
_geom_angle
N6 Ru1 N2 89.7(3)
N6 Ru1 N3 87.7(3)
N2 Ru1 N3 78.3(2)
N6 Ru1 N5 91.9(3)
N2 Ru1 N5 177.5(3)
N3 Ru1 N5 99.9(3)
N6 Ru1 N1 89.7(3)
N2 Ru1 N1 81.7(3)
N3 Ru1 N1 159.8(3)
N5 Ru1 N1 100.2(3)
N6 Ru1 N4 178.6(3)
N2 Ru1 N4 91.2(3)
N3 Ru1 N4 93.5(4)
N5 Ru1 N4 87.3(3)
N1 Ru1 N4 89.3(3)
C16 O1 H1O 109.5
C18 O6 H6O 109.5
C5 N1 C1 123.5(6)
C5 N1 Ru1 108.9(4)
C1 N1 Ru1 126.3(6)
C6 N2 C10 118.7(5)
C6 N2 Ru1 120.9(4)
C10 N2 Ru1 120.1(5)
C11 N3 C14 115.0(7)
C11 N3 Ru1 116.5(5)
C14 N3 Ru1 128.1(6)
C21 N6 Ru1 175.0(6)
C2 C1 N1 119.2(11)
C2 C1 H1 120.4
N1 C1 H1 120.4
C1 C2 C3 120.8(13)
C1 C2 H2 119.6
C3 C2 H2 119.6
C2 C3 C16 124.2(8)
C2 C3 C4 119.6(9)
C16 C3 C4 111.4(7)
C3 C4 C5 114.4(7)
C3 C4 H4 122.8
C5 C4 H4 122.8
N1 C5 C6 119.7(6)
N1 C5 C4 119.4(6)
C6 C5 C4 120.7(7)
N2 C6 C7 126.8(6)
N2 C6 C5 108.7(6)
C7 C6 C5 124.3(6)
C6 C7 C8 110.1(6)
C6 C7 H7 124.9
C8 C7 H7 124.9
C7 C8 C9 129.2(7)
C7 C8 C17 113.8(6)
C9 C8 C17 114.1(7)
C8 C9 C10 108.6(7)
C8 C9 H9 125.7
C10 C9 H9 125.7
N2 C10 C9 124.0(6)
N2 C10 C11 113.8(6)
C9 C10 C11 122.0(7)
C12 C11 N3 126.1(7)
C12 C11 C10 122.9(8)
N3 C11 C10 110.8(6)
C11 C12 C13 116.5(7)
C11 C12 H12 121.8
C13 C12 H12 121.8
C15 C13 C18 120.1(7)
C15 C13 C12 118.8(6)
C18 C13 C12 121.0(7)
C15 C14 N3 120.5(7)
C15 C14 H14 119.8
N3 C14 H14 119.8
C14 C15 C13 123.2(6)
C14 C15 H15 118.4
C13 C15 H15 118.4
O1 C16 O2 117.3(6)
O1 C16 C3 114.2(7)
O2 C16 C3 126.8(7)
O4 C17 O3 113.1(7)
O4 C17 C8 121.2(6)
O3 C17 C8 122.2(7)
O5 C18 O6 116.8(7)
O5 C18 C13 119.6(7)
O6 C18 C13 122.6(8)
N6 C21 S3 174.9(7)
N4A Ru1A N2A 93.2(3)
N4A Ru1A N3A 87.5(4)
N2A Ru1A N3A 79.8(2)
N4A Ru1A N5A 87.4(4)
N2A Ru1A N5A 177.4(3)
N3A Ru1A N5A 97.7(2)
N4A Ru1A N1A 89.0(4)
N2A Ru1A N1A 82.3(2)
N3A Ru1A N1A 161.6(2)
N5A Ru1A N1A 100.2(2)
N4A Ru1A N6A 171.2(3)
N2A Ru1A N6A 95.2(3)
N3A Ru1A N6A 91.6(3)
N5A Ru1A N6A 84.1(3)
N1A Ru1A N6A 94.5(3)
C16A O1A H1OA 109.5
C18A O6A H6OA 109.5
C1A N1A C5A 121.7(6)
C1A N1A Ru1A 130.1(5)
C5A N1A Ru1A 108.1(4)
C10A N2A C6A 124.8(7)
C10A N2A Ru1A 116.5(5)
C6A N2A Ru1A 118.2(4)
C15A N3A C11A 110.2(7)
C15A N3A Ru1A 130.5(5)
C11A N3A Ru1A 119.3(6)
C20A N5A Ru1A 175.1(9)
C21A N6A Ru1A 173.8(9)
N1A C1A C2A 128.0(8)
N1A C1A H1A 116.0
C2A C1A H1A 116.0
C3A C2A C1A 109.7(8)
C3A C2A H2A 125.2
C1A C2A H2A 125.2
C4A C3A C2A 123.5(7)
C4A C3A C16A 116.3(7)
C2A C3A C16A 120.1(6)
C3A C4A C5A 120.4(6)
C3A C4A H4A 119.8
C5A C4A H4A 119.8
C6A C5A N1A 120.6(6)
C6A C5A C4A 122.9(6)
N1A C5A C4A 116.3(6)
C7A C6A C5A 133.5(7)
C7A C6A N2A 116.0(6)
C5A C6A N2A 110.3(6)
C6A C7A C8A 129.0(6)
C6A C7A H7A 115.5
C8A C7A H7A 115.5
C7A C8A C9A 107.5(6)
C7A C8A C17A 125.3(6)
C9A C8A C17A 123.3(7)
C10A C9A C8A 128.0(7)
C10A C9A H9A 116.0
C8A C9A H9A 116.0
N2A C10A C9A 112.3(7)
N2A C10A C11A 119.3(8)
C9A C10A C11A 128.2(7)
C12A C11A N3A 128.2(9)
C12A C11A C10A 127.1(10)
N3A C11A C10A 104.3(8)
C11A C12A C13A 121.3(9)
C11A C12A H12A 119.3
C13A C12A H12A 119.3
C12A C13A C14A 117.7(6)
C12A C13A C18A 121.2(8)
C14A C13A C18A 119.2(7)
C13A C14A C15A 116.4(5)
C13A C14A H14A 121.8
C15A C14A H14A 121.8
N3A C15A C14A 124.7(6)
N3A C15A H15A 117.6
C14A C15A H15A 117.6
O2A C16A O1A 130.8(7)
O2A C16A C3A 120.9(7)
O1A C16A C3A 107.1(6)
O4A C17A O3A 118.7(13)
O4A C17A C8A 113.6(7)
O3A C17A C8A 110.6(9)
O5A C18A O6A 135.0(8)
O5A C18A C13A 116.7(7)
O6A C18A C13A 107.2(8)
N5A C20A S2A 143.1(12)
N5A C20A S2A' 169.2(9)
S2A C20A S2A' 47.5(7)
N6A C21A S3A 171.6(16)
C19 N4 C19' 76.4(16)
C19 N4 Ru1 128.2(10)
C19' N4 Ru1 155.2(16)
N4A C19A S1A 172.2(10)
N4A C19A S1A' 155(5)
S1A C19A S1A' 21(5)
C19A N4A Ru1A 144.1(8)
N4 C19 S1 157.7(17)
S1' C19' N4 122(5)
C20 N5 Ru1 157.4(11)
N5 C20 S2 157.2(11)

loop_
_geom_bond_atom_site_label_1
_geom_bond_atom_site_label_2
_geom_bond_distance
Ru1 N6 1.876(8)
Ru1 N2 1.923(5)
Ru1 N3 2.006(7)
Ru1 N5 2.027(8)
Ru1 N1 2.048(6)
Ru1 N4 2.136(6)
S3 C21 1.729(11)
O1 C16 1.251(9)
O1 H1O 0.8200
O2 C16 1.261(9)
O3 C17 1.275(9)
O4 C17 1.239(8)
O5 C18 1.244(9)
O6 C18 1.276(8)
O6 H6O 0.8200
N1 C5 1.367(10)
N1 C1 1.399(9)
N2 C6 1.330(9)
N2 C10 1.334(8)
N3 C11 1.392(10)
N3 C14 1.453(11)
N6 C21 1.232(11)
C1 C2 1.374(13)
C1 H1 0.9300
C2 C3 1.440(17)
C2 H2 0.9300
C3 C16 1.473(9)
C3 C4 1.478(10)
C4 C5 1.515(12)
C4 H4 0.9300
C5 C6 1.493(7)
C6 C7 1.363(10)
C7 C8 1.382(10)
C7 H7 0.9300
C8 C9 1.414(11)
C8 C17 1.501(10)
C9 C10 1.445(10)
C9 H9 0.9300
C10 C11 1.445(10)
C11 C12 1.365(9)
C12 C13 1.432(10)
C12 H12 0.9300
C13 C15 1.399(10)
C13 C18 1.427(9)
C14 C15 1.324(12)
C14 H14 0.9300
C15 H15 0.9300
Ru1A N4A 1.827(14)
Ru1A N2A 1.890(7)
Ru1A N3A 2.022(7)
Ru1A N5A 2.048(5)
Ru1A N1A 2.067(5)
Ru1A N6A 2.185(9)
S3A C21A 1.559(15)
O1A C16A 1.342(9)
O1A H1OA 0.8200
O2A C16A 1.164(8)
O3A C17A 1.285(13)
O4A C17A 1.227(11)
O5A C18A 1.117(11)
O6A C18A 1.408(11)
O6A H6OA 0.8200
N1A C1A 1.239(9)
N1A C5A 1.402(8)
N2A C10A 1.413(8)
N2A C6A 1.429(9)
N3A C15A 1.290(10)
N3A C11A 1.450(12)
N5A C20A 1.272(9)
N6A C21A 1.079(13)
C1A C2A 1.479(11)
C1A H1A 0.9300
C2A C3A 1.473(14)
C2A H2A 0.9300
C3A C4A 1.328(9)
C3A C16A 1.531(10)
C4A C5A 1.478(9)
C4A H4A 0.9300
C5A C6A 1.391(10)
C6A C7A 1.336(9)
C7A C8A 1.446(8)
C7A H7A 0.9300
C8A C9A 1.473(9)
C8A C17A 1.486(11)
C9A C10A 1.426(11)
C9A H9A 0.9300
C10A C11A 1.451(11)
C11A C12A 1.205(12)
C12A C13A 1.314(11)
C12A H12A 0.9300
C13A C14A 1.394(9)
C13A C18A 1.547(11)
C14A C15A 1.432(9)
C14A H14A 0.9300
C15A H15A 0.9300
C20A S2A 1.581(12)
C20A S2A' 1.608(10)
N4 C19 1.365(17)
N4 C19' 1.53(4)
C19A N4A 1.486(14)
C19A S1A 1.625(14)
C19A S1A' 1.77(4)
S1 C19 1.544(19)
S1' C19' 1.26(9)
N5 C20 0.933(12)
S2 C20 1.947(14)
